data_7101501
loop_
_publ_author_name
'Lawrence Dahl'
'N.de Silva'
'Jeffrey W. Laufenberg'

_publ_section_title
;
Structural/bonding insights from new geometrical
varieties of two Pt-Au carbonyl/phosphine clusters,
[Pt3(AuPPh3)5(?2-CO)2L3]+ (L3 = (CO)2PPh3) and [(?6-Au){Pt3(?2-CO)3L4}
2]+ (L = PMe3)
;
_journal_issue 42
_journal_name_full 'Chemical Communications'
_journal_paper_doi 10.1039/b609380a
_journal_year 2006
_chemical_formula_moiety '[Pt3Au5(PPh3)6(CO)4]Cl.1.5CH3OH.0.5H2O'
_chemical_formula_sum 'C113.5 H97 Au5 Cl O6 P6 Pt3'
_chemical_formula_weight 3330.26
_chemical_name_systematic
;
?
;
_space_group_IT_number 2
_symmetry_cell_setting triclinic
_symmetry_space_group_name_Hall '-P 1'
_symmetry_space_group_name_H-M 'P -1'
_atom_sites_solution_hydrogens geom
_atom_sites_solution_primary direct
_atom_sites_solution_secondary difmap
_audit_creation_method SHELXL-97
_cell_angle_alpha 89.765(2)
_cell_angle_beta 75.475(2)
_cell_angle_gamma 75.352(2)
_cell_formula_units_Z 2
_cell_length_a 13.8977(7)
_cell_length_b 20.4138(10)
_cell_length_c 20.8782(10)
_cell_measurement_temperature 100(2)
_cell_volume 5536.4(5)
_computing_structure_refinement 'SHELXL-97 (Sheldrick, 1997)'
_computing_structure_solution 'SHELXS-97 (Sheldrick, 1990)'
_diffrn_ambient_temperature 100(2)
_diffrn_measured_fraction_theta_full 0.946
_diffrn_measured_fraction_theta_max 0.946
_diffrn_radiation_monochromator graphite
_diffrn_radiation_source 'fine-focus sealed tube'
_diffrn_radiation_type MoK\a
_diffrn_radiation_wavelength 0.71073
_diffrn_reflns_av_R_equivalents 0.0365
_diffrn_reflns_av_sigmaI/netI 0.0814
_diffrn_reflns_limit_h_max 15
_diffrn_reflns_limit_h_min -14
_diffrn_reflns_limit_k_max 22
_diffrn_reflns_limit_k_min -22
_diffrn_reflns_limit_l_max 17
_diffrn_reflns_limit_l_min -23
_diffrn_reflns_number 19756
_diffrn_reflns_theta_full 23.28
_diffrn_reflns_theta_max 23.28
_diffrn_reflns_theta_min 1.01
_exptl_absorpt_coefficient_mu 10.534
_exptl_absorpt_correction_T_max 0.2158
_exptl_absorpt_correction_T_min 0.1335
_exptl_absorpt_correction_type sadabs
_exptl_crystal_colour 'dark brown'
_exptl_crystal_density_diffrn 2.009
_exptl_crystal_density_method 'not measured'
_exptl_crystal_description block
_exptl_crystal_F_000 3114
_exptl_crystal_size_max 0.32
_exptl_crystal_size_mid 0.29
_exptl_crystal_size_min 0.21
_refine_diff_density_max 2.852
_refine_diff_density_min -2.752
_refine_diff_density_rms 0.526
_refine_ls_extinction_method none
_refine_ls_goodness_of_fit_ref 0.993
_refine_ls_hydrogen_treatment mixed
_refine_ls_matrix_type full
_refine_ls_number_parameters 1216
_refine_ls_number_reflns 15099
_refine_ls_number_restraints 3
_refine_ls_restrained_S_all 1.057
_refine_ls_R_factor_all 0.0730
_refine_ls_R_factor_gt 0.0516
_refine_ls_shift/su_max 0.056
_refine_ls_shift/su_mean 0.004
_refine_ls_structure_factor_coef Fsqd
_refine_ls_weighting_details 'calc w=1/[\s^2^(Fo^2^)+(0.0889P)^2^+0.0000P] where P=(Fo^2^+2Fc^2^)/3'
_refine_ls_weighting_scheme calc
_refine_ls_wR_factor_gt 0.1373
_refine_ls_wR_factor_ref 0.1563
_reflns_number_gt 11486
_reflns_number_total 15099
_reflns_threshold_expression >2sigma(I)
_cod_data_source_file b609380a.txt
_cod_depositor_comments
;
The following automatic conversions were performed:
'_symmetry_cell_setting' value 'Triclinic' changed to 'triclinic'
according to '/home/saulius/struct/CIF-dictionaries/cif_core.dic'
dictionary named 'cif_core.dic' version 2.4.1 from 2010-06-29.

Automatic conversion script
Id: cif_fix_enum 1527 2010-12-29 10:47:43Z saulius 
;
_cod_original_sg_symbol_H-M P-1
_cod_original_formula_sum 'C113.50 H97 Au5 Cl O6 P6 Pt3'
_cod_database_code 7101501

loop_
_symmetry_equiv_pos_as_xyz
'x, y, z'
'-x, -y, -z'

loop_
_atom_site_label
_atom_site_type_symbol
_atom_site_fract_x
_atom_site_fract_y
_atom_site_fract_z
_atom_site_U_iso_or_equiv
_atom_site_adp_type
_atom_site_occupancy
_atom_site_symmetry_multiplicity
_atom_site_calc_flag
_atom_site_refinement_flags
_atom_site_disorder_assembly
_atom_site_disorder_group
Pt1 Pt 0.02208(5) 0.70048(3) 0.33722(3) 0.01708(17) Uani 1 1 d . . .
Pt2 Pt 0.11393(5) 0.80012(3) 0.35631(3) 0.02464(18) Uani 1 1 d . . .
Pt3 Pt -0.09508(5) 0.82543(3) 0.38567(3) 0.01770(17) Uani 1 1 d . . .
Au1 Au 0.01040(5) 0.73906(3) 0.46782(3) 0.02114(17) Uani 1 1 d . . .
Au2 Au 0.19857(5) 0.66317(3) 0.38257(3) 0.02146(17) Uani 1 1 d . . .
Au3 Au 0.21047(5) 0.69240(3) 0.25087(3) 0.02321(18) Uani 1 1 d . . .
Au4 Au 0.03280(5) 0.66207(3) 0.21412(3) 0.02457(18) Uani 1 1 d . . .
Au5 Au 0.03182(5) 0.79828(3) 0.24428(3) 0.02238(17) Uani 1 1 d . . .
C1 C 0.0212(14) 0.6097(9) 0.3493(8) 0.027(4) Uani 1 1 d . . .
O1 O 0.0245(11) 0.5535(6) 0.3592(8) 0.049(4) Uani 1 1 d . . .
C2 C 0.2307(15) 0.8310(8) 0.3444(10) 0.031(5) Uani 1 1 d . . .
O2 O 0.3056(10) 0.8479(6) 0.3328(7) 0.037(3) Uani 1 1 d . . .
C3 C -0.0051(14) 0.8875(9) 0.3971(9) 0.031(4) Uani 1 1 d . . .
O3 O -0.0037(9) 0.9398(6) 0.4200(7) 0.039(3) Uani 1 1 d . . .
C4 C -0.1390(14) 0.7469(8) 0.3542(9) 0.027(4) Uani 1 1 d . . .
O4 O -0.2079(9) 0.7281(5) 0.3458(6) 0.031(3) Uani 1 1 d . . .
Cl1 Cl 0.7193(4) 0.7415(4) 0.8696(3) 0.0685(18) Uani 1 1 d . . .
P1 P -0.0298(3) 0.7515(2) 0.5813(2) 0.0215(10) Uani 1 1 d . . .
C5 C -0.1068(13) 0.6922(7) 0.6177(9) 0.023(4) Uani 1 1 d . . .
C6 C -0.1084(14) 0.6406(8) 0.5768(10) 0.035(5) Uani 1 1 d . . .
H6A H -0.0700 0.6366 0.5318 0.042 Uiso 1 1 calc R . .
C7 C -0.1642(12) 0.5941(9) 0.5990(10) 0.029(4) Uani 1 1 d . . .
H7A H -0.1610 0.5569 0.5706 0.035 Uiso 1 1 calc R . .
C8 C -0.2241(14) 0.6028(9) 0.6625(11) 0.039(5) Uani 1 1 d . . .
H8A H -0.2642 0.5718 0.6780 0.046 Uiso 1 1 calc R . .
C9 C -0.2278(13) 0.6546(9) 0.7040(9) 0.031(5) Uani 1 1 d . . .
H9A H -0.2701 0.6602 0.7481 0.038 Uiso 1 1 calc R . .
C10 C -0.1671(13) 0.7008(9) 0.6803(9) 0.028(4) Uani 1 1 d . . .
H10B H -0.1690 0.7376 0.7087 0.034 Uiso 1 1 calc R . .
C11 C 0.0823(15) 0.7391(8) 0.6156(9) 0.029(4) Uani 1 1 d . . .
C12 C 0.0716(16) 0.7384(11) 0.6842(11) 0.047(6) Uani 1 1 d . . .
H12A H 0.0069 0.7373 0.7127 0.056 Uiso 1 1 calc R . .
C13 C 0.1516(16) 0.7391(11) 0.7117(10) 0.045(6) Uani 1 1 d . . .
H13A H 0.1428 0.7393 0.7583 0.054 Uiso 1 1 calc R . .
C14 C 0.2456(14) 0.7396(8) 0.6688(10) 0.032(5) Uani 1 1 d . . .
H14A H 0.3023 0.7394 0.6866 0.039 Uiso 1 1 calc R . .
C15 C 0.2585(13) 0.7404(8) 0.6023(10) 0.028(4) Uani 1 1 d . . .
H15A H 0.3231 0.7411 0.5736 0.034 Uiso 1 1 calc R . .
C16 C 0.1747(13) 0.7401(8) 0.5766(9) 0.025(4) Uani 1 1 d . . .
H16A H 0.1835 0.7407 0.5300 0.030 Uiso 1 1 calc R . .
C17 C -0.1043(13) 0.8353(8) 0.6175(8) 0.021(4) Uani 1 1 d . . .
C18 C -0.0540(15) 0.8846(9) 0.6216(11) 0.043(5) Uani 1 1 d . . .
H18A H 0.0185 0.8747 0.6045 0.052 Uiso 1 1 calc R . .
C19 C -0.1085(18) 0.9489(10) 0.6507(11) 0.049(6) Uani 1 1 d . . .
H19A H -0.0724 0.9820 0.6537 0.058 Uiso 1 1 calc R . .
C20 C -0.2142(18) 0.9652(9) 0.6752(10) 0.043(5) Uani 1 1 d . . .
H20A H -0.2506 1.0089 0.6958 0.051 Uiso 1 1 calc R . .
C21 C -0.2653(16) 0.9178(9) 0.6696(9) 0.035(5) Uani 1 1 d . . .
H21A H -0.3381 0.9287 0.6854 0.042 Uiso 1 1 calc R . .
C22 C -0.2122(14) 0.8540(9) 0.6413(9) 0.031(4) Uani 1 1 d . . .
H22A H -0.2494 0.8217 0.6378 0.038 Uiso 1 1 calc R . .
P2 P 0.3215(3) 0.5948(2) 0.4257(2) 0.0197(10) Uani 1 1 d . . .
C23 C 0.2724(12) 0.5757(7) 0.5101(9) 0.023(4) Uani 1 1 d . . .
C24 C 0.3266(13) 0.5748(8) 0.5581(9) 0.027(4) Uani 1 1 d . . .
H24A H 0.3914 0.5853 0.5467 0.033 Uiso 1 1 calc R . .
C25 C 0.2867(14) 0.5584(9) 0.6231(10) 0.038(5) Uani 1 1 d . . .
H25A H 0.3240 0.5580 0.6556 0.045 Uiso 1 1 calc R . .
C26 C 0.1925(14) 0.5427(8) 0.6395(10) 0.036(5) Uani 1 1 d . . .
H26A H 0.1656 0.5310 0.6832 0.043 Uiso 1 1 calc R . .
C27 C 0.1385(13) 0.5440(9) 0.5936(10) 0.034(5) Uani 1 1 d . . .
H27A H 0.0738 0.5336 0.6059 0.041 Uiso 1 1 calc R . .
C28 C 0.1756(13) 0.5603(8) 0.5290(11) 0.038(5) Uani 1 1 d . . .
H28A H 0.1363 0.5610 0.4976 0.045 Uiso 1 1 calc R . .
C29 C 0.4217(13) 0.6365(8) 0.4260(8) 0.025(4) Uani 1 1 d . . .
C30 C 0.5227(13) 0.6003(9) 0.4239(9) 0.029(4) Uani 1 1 d . . .
H30A H 0.5406 0.5521 0.4223 0.035 Uiso 1 1 calc R . .
C31 C 0.5965(14) 0.6348(9) 0.4242(9) 0.034(5) Uani 1 1 d . . .
H31A H 0.6649 0.6094 0.4217 0.041 Uiso 1 1 calc R . .
C32 C 0.5751(14) 0.7034(9) 0.4280(9) 0.033(5) Uani 1 1 d . . .
H32A H 0.6269 0.7256 0.4293 0.040 Uiso 1 1 calc R . .
C33 C 0.4739(13) 0.7411(10) 0.4298(10) 0.037(5) Uani 1 1 d . . .
H33A H 0.4568 0.7892 0.4316 0.044 Uiso 1 1 calc R . .
C34 C 0.3990(13) 0.7064(8) 0.4289(9) 0.027(4) Uani 1 1 d . . .
H34A H 0.3309 0.7317 0.4304 0.032 Uiso 1 1 calc R . .
C35 C 0.3871(12) 0.5125(8) 0.3821(9) 0.021(4) Uani 1 1 d . . .
C36 C 0.4105(14) 0.4537(8) 0.4155(10) 0.031(4) Uani 1 1 d . . .
H36A H 0.3903 0.4560 0.4626 0.037 Uiso 1 1 calc R . .
C37 C 0.4629(13) 0.3915(8) 0.3807(9) 0.027(4) Uani 1 1 d . . .
H37A H 0.4765 0.3517 0.4043 0.032 Uiso 1 1 calc R . .
C38 C 0.4944(14) 0.3875(9) 0.3143(10) 0.035(5) Uani 1 1 d . . .
H38A H 0.5314 0.3450 0.2910 0.042 Uiso 1 1 calc R . .
C39 C 0.4727(13) 0.4459(9) 0.2789(9) 0.034(5) Uani 1 1 d . . .
H39A H 0.4949 0.4433 0.2318 0.041 Uiso 1 1 calc R . .
C40 C 0.4181(13) 0.5076(8) 0.3140(9) 0.023(4) Uani 1 1 d . . .
H40A H 0.4021 0.5471 0.2904 0.028 Uiso 1 1 calc R . .
P3 P 0.3620(3) 0.6460(2) 0.1726(2) 0.0262(11) Uani 1 1 d . . .
C41 C 0.3721(12) 0.5576(8) 0.1453(8) 0.023(4) Uani 1 1 d . . .
C42 C 0.4476(14) 0.5211(9) 0.0944(9) 0.034(5) Uani 1 1 d . . .
H42A H 0.4973 0.5418 0.0689 0.040 Uiso 1 1 calc R . .
C43 C 0.4536(14) 0.4537(9) 0.0789(9) 0.037(5) Uani 1 1 d . . .
H43A H 0.5082 0.4286 0.0438 0.044 Uiso 1 1 calc R . .
C44 C 0.3805(16) 0.4235(9) 0.1143(10) 0.038(5) Uani 1 1 d . . .
H44A H 0.3854 0.3773 0.1039 0.045 Uiso 1 1 calc R . .
C45 C 0.3003(14) 0.4598(9) 0.1646(9) 0.035(5) Uani 1 1 d . . .
H45A H 0.2480 0.4397 0.1877 0.042 Uiso 1 1 calc R . .
C46 C 0.2969(13) 0.5263(8) 0.1812(8) 0.028(4) Uani 1 1 d . . .
H46A H 0.2435 0.5511 0.2171 0.033 Uiso 1 1 calc R . .
C47 C 0.4739(13) 0.6438(9) 0.2030(8) 0.025(4) Uani 1 1 d . . .
C48 C 0.5603(14) 0.5874(9) 0.1946(10) 0.038(5) Uani 1 1 d . . .
H48A H 0.5625 0.5468 0.1716 0.046 Uiso 1 1 calc R . .
C49 C 0.6417(14) 0.5914(10) 0.2199(10) 0.039(5) Uani 1 1 d . . .
H49A H 0.6993 0.5532 0.2143 0.047 Uiso 1 1 calc R . .
C50 C 0.6406(16) 0.6510(12) 0.2538(10) 0.048(6) Uani 1 1 d . . .
H50A H 0.6969 0.6530 0.2712 0.058 Uiso 1 1 calc R . .
C51 C 0.5570(14) 0.7066(10) 0.2616(9) 0.036(5) Uani 1 1 d . . .
H51A H 0.5557 0.7470 0.2845 0.043 Uiso 1 1 calc R . .
C52 C 0.4761(14) 0.7038(10) 0.2368(9) 0.034(5) Uani 1 1 d . . .
H52A H 0.4197 0.7429 0.2422 0.041 Uiso 1 1 calc R . .
C53 C 0.3813(13) 0.6906(8) 0.0971(8) 0.025(4) Uani 1 1 d . . .
C54 C 0.2992(16) 0.7224(10) 0.0729(11) 0.048(6) Uani 1 1 d . . .
H54A H 0.2327 0.7182 0.0951 0.058 Uiso 1 1 calc R . .
C55 C 0.3089(17) 0.7595(10) 0.0187(10) 0.045(5) Uani 1 1 d . . .
H55A H 0.2494 0.7832 0.0055 0.054 Uiso 1 1 calc R . .
C56 C 0.4076(17) 0.7629(11) -0.0182(11) 0.050(6) Uani 1 1 d . . .
H56A H 0.4168 0.7865 -0.0577 0.060 Uiso 1 1 calc R . .
C57 C 0.4906(16) 0.7303(10) 0.0059(10) 0.040(5) Uani 1 1 d . . .
H57A H 0.5574 0.7334 -0.0170 0.048 Uiso 1 1 calc R . .
C58 C 0.4803(15) 0.6942(9) 0.0609(9) 0.035(5) Uani 1 1 d . . .
H58A H 0.5394 0.6714 0.0748 0.042 Uiso 1 1 calc R . .
P4 P 0.0101(4) 0.6053(2) 0.1280(2) 0.0307(11) Uani 1 1 d . . .
C59 C -0.0174(14) 0.5244(9) 0.1522(10) 0.032(5) Uani 1 1 d . . .
C60 C -0.0723(16) 0.4939(10) 0.1216(10) 0.045(5) Uani 1 1 d . . .
H60A H -0.1079 0.5173 0.0915 0.054 Uiso 1 1 calc R . .
C61 C -0.075(2) 0.4255(11) 0.1363(11) 0.064(7) Uani 1 1 d . . .
H61A H -0.1074 0.4018 0.1129 0.076 Uiso 1 1 calc R . .
C62 C -0.0295(16) 0.3934(10) 0.1847(12) 0.050(6) Uani 1 1 d . . .
H62A H -0.0355 0.3493 0.1962 0.061 Uiso 1 1 calc R . .
C63 C 0.0226(15) 0.4250(10) 0.2150(11) 0.043(5) Uani 1 1 d . . .
H63A H 0.0549 0.4028 0.2471 0.052 Uiso 1 1 calc R . .
C64 C 0.0291(14) 0.4903(10) 0.1994(10) 0.042(5) Uani 1 1 d . . .
H64A H 0.0659 0.5123 0.2212 0.051 Uiso 1 1 calc R . .
C65 C -0.0936(15) 0.6486(9) 0.0947(9) 0.033(5) Uani 1 1 d . . .
C66 C -0.1729(15) 0.7013(11) 0.1368(10) 0.042(5) Uani 1 1 d . . .
H66A H -0.1704 0.7112 0.1807 0.051 Uiso 1 1 calc R . .
C67 C -0.2554(16) 0.7386(12) 0.1114(13) 0.059(7) Uani 1 1 d . . .
H67A H -0.3097 0.7733 0.1380 0.071 Uiso 1 1 calc R . .
C68 C -0.254(2) 0.7219(14) 0.0456(14) 0.066(8) Uani 1 1 d . . .
H68A H -0.3079 0.7475 0.0285 0.079 Uiso 1 1 calc R . .
C69 C -0.180(2) 0.6725(13) 0.0048(14) 0.063(7) Uani 1 1 d . . .
H69A H -0.1832 0.6627 -0.0390 0.075 Uiso 1 1 calc R . .
C70 C -0.0995(16) 0.6362(10) 0.0312(10) 0.041(5) Uani 1 1 d . . .
H70A H -0.0465 0.6015 0.0037 0.050 Uiso 1 1 calc R . .
C71 C 0.1190(13) 0.5823(9) 0.0542(9) 0.032(5) Uani 1 1 d . . .
C72 C 0.1505(15) 0.6350(11) 0.0199(10) 0.044(5) Uani 1 1 d . . .
H72A H 0.1147 0.6808 0.0342 0.052 Uiso 1 1 calc R . .
C73 C 0.2344(17) 0.6207(13) -0.0354(11) 0.056(6) Uani 1 1 d . . .
H73A H 0.2569 0.6567 -0.0582 0.068 Uiso 1 1 calc R . .
C74 C 0.2833(17) 0.5564(13) -0.0564(11) 0.056(6) Uani 1 1 d . . .
H74A H 0.3395 0.5465 -0.0948 0.067 Uiso 1 1 calc R . .
C75 C 0.2520(18) 0.5049(13) -0.0223(10) 0.055(6) Uani 1 1 d . . .
H75A H 0.2859 0.4595 -0.0390 0.066 Uiso 1 1 calc R . .
C76 C 0.1756(15) 0.5154(10) 0.0337(9) 0.038(5) Uani 1 1 d . . .
H76A H 0.1605 0.4785 0.0587 0.046 Uiso 1 1 calc R . .
P5 P 0.0374(4) 0.8864(2) 0.1755(2) 0.0311(11) Uani 1 1 d . . .
C77 C -0.0685(14) 0.9626(9) 0.2060(9) 0.031(4) Uani 1 1 d . . .
C78 C -0.1387(17) 0.9882(10) 0.1706(11) 0.051(6) Uani 1 1 d . . .
H78A H -0.1358 0.9659 0.1301 0.062 Uiso 1 1 calc R . .
C79 C -0.2150(18) 1.0482(11) 0.1957(13) 0.061(7) Uani 1 1 d . . .
H79A H -0.2629 1.0682 0.1712 0.073 Uiso 1 1 calc R . .
C80 C -0.2202(19) 1.0783(10) 0.2571(13) 0.059(7) Uani 1 1 d . . .
H80A H -0.2752 1.1166 0.2764 0.071 Uiso 1 1 calc R . .
C81 C -0.148(2) 1.0530(12) 0.2881(13) 0.061(7) Uani 1 1 d . . .
H81A H -0.1472 1.0764 0.3272 0.073 Uiso 1 1 calc R . .
C82 C -0.0761(17) 0.9959(10) 0.2658(11) 0.047(6) Uani 1 1 d . . .
H82A H -0.0288 0.9772 0.2912 0.057 Uiso 1 1 calc R . .
C83 C 0.0338(13) 0.8693(9) 0.0922(9) 0.031(4) Uani 1 1 d . . .
C84 C 0.0708(17) 0.9045(10) 0.0385(9) 0.042(5) Uani 1 1 d . . .
H84A H 0.1016 0.9393 0.0461 0.050 Uiso 1 1 calc R . .
C85 C 0.065(2) 0.8923(12) -0.0233(11) 0.063(7) Uani 1 1 d . . .
H85A H 0.0935 0.9177 -0.0579 0.076 Uiso 1 1 calc R . .
C86 C 0.019(2) 0.8419(12) -0.0378(11) 0.063(7) Uani 1 1 d . . .
H86A H 0.0144 0.8326 -0.0814 0.076 Uiso 1 1 calc R . .
C87 C -0.0212(19) 0.8068(13) 0.0158(11) 0.063(7) Uani 1 1 d . . .
H87A H -0.0520 0.7719 0.0084 0.076 Uiso 1 1 calc R . .
C88 C -0.0166(17) 0.8219(10) 0.0800(10) 0.048(6) Uani 1 1 d . . .
H88A H -0.0485 0.7994 0.1158 0.058 Uiso 1 1 calc R . .
C89 C 0.1548(16) 0.9127(10) 0.1677(9) 0.038(5) Uani 1 1 d . . .
C90 C 0.1607(19) 0.9796(10) 0.1545(12) 0.060(7) Uani 1 1 d . . .
H90A H 0.1029 1.0132 0.1485 0.072 Uiso 1 1 calc R . .
C91 C 0.257(3) 0.9947(14) 0.1504(13) 0.077(9) Uani 1 1 d . . .
H91A H 0.2614 1.0402 0.1455 0.092 Uiso 1 1 calc R . .
C92 C 0.342(2) 0.9454(15) 0.1534(12) 0.070(8) Uani 1 1 d . . .
H92A H 0.4060 0.9567 0.1467 0.084 Uiso 1 1 calc R . .
C93 C 0.339(2) 0.8815(15) 0.1654(12) 0.072(8) Uani 1 1 d . . .
H93A H 0.3983 0.8478 0.1687 0.086 Uiso 1 1 calc R . .
C94 C 0.2442(16) 0.8663(11) 0.1729(10) 0.046(5) Uani 1 1 d . . .
H94A H 0.2409 0.8212 0.1822 0.055 Uiso 1 1 calc R . .
P6 P -0.2563(3) 0.8902(2) 0.4320(2) 0.0195(10) Uani 1 1 d . . .
C95 C -0.3430(12) 0.9015(7) 0.3773(8) 0.019(4) Uani 1 1 d . . .
C96 C -0.3015(13) 0.9013(8) 0.3091(8) 0.025(4) Uani 1 1 d . . .
H96A H -0.2291 0.8931 0.2922 0.030 Uiso 1 1 calc R . .
C97 C -0.3631(14) 0.9126(10) 0.2660(11) 0.042(5) Uani 1 1 d . . .
H97A H -0.3337 0.9137 0.2199 0.050 Uiso 1 1 calc R . .
C98 C -0.4681(16) 0.9222(9) 0.2902(10) 0.041(5) Uani 1 1 d . . .
H98A H -0.5111 0.9302 0.2605 0.049 Uiso 1 1 calc R . .
C99 C -0.5107(15) 0.9203(9) 0.3566(10) 0.034(5) Uani 1 1 d . . .
H99A H -0.5827 0.9262 0.3730 0.041 Uiso 1 1 calc R . .
C100 C -0.4467(13) 0.9095(8) 0.4001(9) 0.026(4) Uani 1 1 d . . .
H10D H -0.4759 0.9078 0.4462 0.032 Uiso 1 1 calc R . .
C101 C -0.2671(12) 0.9774(8) 0.4605(8) 0.020(4) Uani 1 1 d . . .
C102 C -0.3202(13) 1.0327(7) 0.4352(9) 0.025(4) Uani 1 1 d . . .
H10H H -0.3580 1.0274 0.4043 0.030 Uiso 1 1 calc R . .
C103 C -0.3176(15) 1.0985(9) 0.4562(10) 0.039(5) Uani 1 1 d . . .
H10I H -0.3562 1.1377 0.4406 0.047 Uiso 1 1 calc R . .
C104 C -0.2597(13) 1.1053(8) 0.4988(9) 0.028(4) Uani 1 1 d . . .
H10G H -0.2568 1.1492 0.5117 0.033 Uiso 1 1 calc R . .
C105 C -0.2064(13) 1.0494(9) 0.5227(8) 0.028(4) Uani 1 1 d . . .
H10F H -0.1650 1.0548 0.5512 0.034 Uiso 1 1 calc R . .
C106 C -0.2112(13) 0.9845(8) 0.5061(9) 0.026(4) Uani 1 1 d . . .
H10C H -0.1774 0.9460 0.5252 0.031 Uiso 1 1 calc R . .
C107 C -0.3229(12) 0.8549(8) 0.5057(8) 0.020(4) Uani 1 1 d . . .
C108 C -0.4029(12) 0.8964(8) 0.5549(9) 0.025(4) Uani 1 1 d . . .
H10E H -0.4207 0.9441 0.5515 0.030 Uiso 1 1 calc R . .
C109 C -0.4559(12) 0.8687(9) 0.6078(9) 0.026(4) Uani 1 1 d . . .
H10A H -0.5113 0.8974 0.6399 0.032 Uiso 1 1 calc R . .
C110 C -0.4300(13) 0.8003(8) 0.6151(9) 0.028(4) Uani 1 1 d . . .
H11A H -0.4685 0.7819 0.6516 0.033 Uiso 1 1 calc R . .
C111 C -0.3482(12) 0.7579(8) 0.5697(9) 0.025(4) Uani 1 1 d . . .
H11B H -0.3294 0.7107 0.5761 0.030 Uiso 1 1 calc R . .
C112 C -0.2928(12) 0.7836(8) 0.5146(9) 0.023(4) Uani 1 1 d . . .
H11C H -0.2363 0.7544 0.4836 0.028 Uiso 1 1 calc R . .
C1S C 0.903(3) 0.8394(13) 0.8200(18) 0.031(9) Uiso 0.50 1 d PD . .
H1S1 H 0.8649 0.8679 0.8606 0.047 Uiso 0.50 1 calc PR . .
H1S2 H 0.8593 0.8423 0.7896 0.047 Uiso 0.50 1 calc PR . .
H1S3 H 0.9641 0.8551 0.7988 0.047 Uiso 0.50 1 calc PR . .
O1S O 0.9352(16) 0.7706(9) 0.8364(11) 0.020(5) Uiso 0.50 1 d PD . .
H1S H 0.8832 0.7559 0.8511 0.030 Uiso 0.50 1 calc PR . .
C2S C 0.330(3) 0.7459(18) 0.8286(16) 0.037(9) Uiso 0.50 1 d PD A 1
H2S1 H 0.3668 0.7015 0.8398 0.055 Uiso 0.50 1 calc PR A 1
H2S2 H 0.2697 0.7418 0.8148 0.055 Uiso 0.50 1 calc PR A 1
H2S3 H 0.3088 0.7780 0.8675 0.055 Uiso 0.50 1 calc PR A 1
O2S O 0.3987(16) 0.7705(11) 0.7746(10) 0.022(5) Uiso 0.50 1 d PD A 1
H2S H 0.3746 0.7743 0.7413 0.034 Uiso 0.50 1 calc PR A 1
C3S C 0.530(2) 0.8190(16) 0.8153(17) 0.025(8) Uiso 0.50 1 d PD B 2
H3S1 H 0.5592 0.8450 0.7795 0.037 Uiso 0.50 1 calc PR B 2
H3S2 H 0.5845 0.7819 0.8238 0.037 Uiso 0.50 1 calc PR B 2
H3S3 H 0.4963 0.8489 0.8556 0.037 Uiso 0.50 1 calc PR B 2
O3S O 0.4522(18) 0.7905(12) 0.7953(12) 0.033(6) Uiso 0.50 1 d PD B 2
H3S H 0.4124 0.7808 0.8293 0.050 Uiso 0.50 1 calc PR B 2
O4S O 0.512(3) 0.9012(17) 0.8151(17) 0.076(10) Uiso 0.50 1 d P C 1
H4WA H 0.4937 0.8654 0.8091 0.092 Uiso 0.50 1 d PR C 1
H4WB H 0.5500 0.9071 0.7827 0.092 Uiso 0.50 1 d PR C 1

loop_
_atom_site_aniso_label
_atom_site_aniso_U_11
_atom_site_aniso_U_22
_atom_site_aniso_U_33
_atom_site_aniso_U_23
_atom_site_aniso_U_13
_atom_site_aniso_U_12
Pt1 0.0152(3) 0.0142(3) 0.0227(4) -0.0013(3) -0.0068(3) -0.0034(3)
Pt2 0.0214(4) 0.0222(4) 0.0315(4) -0.0002(3) -0.0089(3) -0.0056(3)
Pt3 0.0143(3) 0.0147(3) 0.0244(4) -0.0004(3) -0.0071(3) -0.0023(3)
Au1 0.0177(4) 0.0224(3) 0.0235(4) 0.0019(3) -0.0078(3) -0.0030(3)
Au2 0.0175(4) 0.0179(3) 0.0293(4) 0.0005(3) -0.0104(3) -0.0009(3)
Au3 0.0176(4) 0.0251(4) 0.0256(4) -0.0018(3) -0.0045(3) -0.0042(3)
Au4 0.0240(4) 0.0251(4) 0.0258(4) -0.0052(3) -0.0085(3) -0.0065(3)
Au5 0.0226(4) 0.0211(3) 0.0257(4) 0.0027(3) -0.0091(3) -0.0070(3)
C1 0.042(12) 0.025(10) 0.020(10) -0.003(8) -0.014(9) -0.015(9)
O1 0.047(9) 0.025(8) 0.083(12) 0.012(7) -0.025(8) -0.015(7)
C2 0.036(12) 0.017(9) 0.048(13) 0.001(8) -0.031(10) 0.001(9)
O2 0.028(8) 0.037(8) 0.052(9) -0.006(6) -0.015(7) -0.014(6)
C3 0.032(11) 0.032(11) 0.034(12) 0.016(9) -0.022(9) -0.005(9)
O3 0.027(7) 0.025(7) 0.064(10) -0.008(7) -0.006(7) -0.007(6)
C4 0.035(11) 0.020(9) 0.031(11) -0.004(8) -0.028(9) 0.002(8)
O4 0.017(6) 0.025(7) 0.049(9) -0.018(6) -0.016(6) 0.008(5)
Cl1 0.046(3) 0.121(6) 0.036(3) 0.021(3) -0.011(3) -0.017(4)
P1 0.024(2) 0.022(2) 0.023(3) 0.0045(19) -0.012(2) -0.010(2)
C5 0.028(10) 0.008(8) 0.033(11) 0.008(7) -0.015(9) 0.001(7)
C6 0.032(11) 0.022(10) 0.054(14) -0.001(9) -0.019(10) -0.004(9)
C7 0.006(9) 0.030(10) 0.050(13) -0.001(9) -0.009(9) -0.002(8)
C8 0.029(11) 0.027(10) 0.069(16) 0.015(10) -0.021(11) -0.016(9)
C9 0.017(10) 0.049(12) 0.027(11) 0.020(9) -0.009(8) -0.005(9)
C10 0.019(10) 0.034(10) 0.031(11) 0.006(8) -0.010(9) -0.002(8)
C11 0.041(12) 0.023(9) 0.037(12) 0.012(8) -0.025(10) -0.017(9)
C12 0.037(12) 0.061(14) 0.046(14) 0.017(11) -0.006(11) -0.024(11)
C13 0.057(14) 0.075(15) 0.031(12) 0.030(11) -0.035(11) -0.046(12)
C14 0.034(12) 0.023(10) 0.052(14) 0.004(9) -0.038(11) -0.004(8)
C15 0.015(9) 0.020(9) 0.056(14) 0.012(9) -0.023(9) -0.005(7)
C16 0.022(10) 0.027(10) 0.033(11) -0.003(8) -0.020(9) -0.006(8)
C17 0.031(11) 0.023(9) 0.019(10) 0.003(7) -0.018(8) -0.013(8)
C18 0.029(11) 0.035(12) 0.070(16) 0.019(11) -0.022(11) -0.008(10)
C19 0.072(17) 0.029(12) 0.064(16) 0.005(10) -0.031(13) -0.034(12)
C20 0.072(17) 0.024(11) 0.031(12) -0.001(9) -0.023(12) -0.001(11)
C21 0.049(13) 0.025(10) 0.032(12) 0.000(8) -0.019(10) -0.004(9)
C22 0.041(12) 0.030(11) 0.030(11) -0.004(8) -0.013(9) -0.019(9)
P2 0.017(2) 0.015(2) 0.029(3) 0.0016(18) -0.012(2) -0.0021(18)
C23 0.011(9) 0.008(8) 0.047(12) 0.007(7) -0.004(8) 0.000(7)
C24 0.016(9) 0.019(9) 0.044(12) -0.001(8) -0.008(9) 0.000(7)
C25 0.031(12) 0.025(10) 0.048(14) 0.006(9) -0.010(10) 0.011(9)
C26 0.029(11) 0.026(10) 0.039(12) 0.021(9) -0.007(10) 0.015(8)
C27 0.013(9) 0.038(11) 0.050(14) 0.020(10) -0.003(9) -0.007(8)
C28 0.019(10) 0.019(9) 0.072(16) 0.003(9) -0.006(10) -0.005(8)
C29 0.023(10) 0.023(9) 0.029(11) 0.004(8) -0.004(8) -0.008(8)
C30 0.029(11) 0.029(10) 0.034(11) 0.008(8) -0.018(9) -0.007(8)
C31 0.022(10) 0.046(12) 0.042(12) 0.014(9) -0.021(9) -0.009(9)
C32 0.033(11) 0.047(12) 0.028(11) -0.010(9) -0.013(9) -0.020(10)
C33 0.016(10) 0.039(11) 0.049(13) -0.007(9) 0.009(9) -0.013(9)
C34 0.021(10) 0.019(9) 0.042(12) -0.006(8) -0.013(9) -0.002(8)
C35 0.011(9) 0.020(9) 0.033(11) 0.003(8) -0.010(8) -0.002(7)
C36 0.030(11) 0.020(10) 0.045(12) -0.001(8) -0.017(9) -0.005(8)
C37 0.028(10) 0.019(9) 0.034(12) 0.003(8) -0.017(9) 0.000(8)
C38 0.025(11) 0.026(10) 0.058(15) -0.007(9) -0.016(10) -0.006(8)
C39 0.025(10) 0.042(12) 0.031(12) -0.003(9) -0.005(9) -0.005(9)
C40 0.025(10) 0.012(8) 0.031(11) 0.004(7) -0.007(8) -0.002(7)
P3 0.022(2) 0.032(3) 0.025(3) -0.001(2) -0.003(2) -0.010(2)
C41 0.012(9) 0.027(9) 0.027(10) -0.010(8) -0.004(8) -0.001(7)
C42 0.027(11) 0.027(10) 0.038(12) -0.016(8) 0.009(9) -0.008(8)
C43 0.023(10) 0.044(12) 0.035(12) -0.012(9) 0.000(9) 0.000(9)
C44 0.057(14) 0.028(10) 0.038(13) 0.008(9) -0.027(11) -0.016(10)
C45 0.030(11) 0.037(11) 0.036(12) 0.003(9) -0.008(10) -0.005(9)
C46 0.022(10) 0.030(10) 0.023(10) -0.009(8) -0.001(8) 0.003(8)
C47 0.019(9) 0.034(10) 0.021(10) 0.002(8) -0.002(8) -0.008(8)
C48 0.026(11) 0.025(10) 0.056(14) -0.001(9) 0.001(10) -0.004(9)
C49 0.022(11) 0.056(13) 0.039(13) 0.008(10) -0.014(9) -0.002(10)
C50 0.045(14) 0.087(17) 0.037(13) 0.006(12) -0.028(11) -0.044(13)
C51 0.023(11) 0.043(12) 0.041(13) -0.007(9) -0.007(9) -0.007(9)
C52 0.029(11) 0.048(12) 0.025(11) -0.015(9) 0.001(9) -0.014(9)
C53 0.027(10) 0.024(9) 0.027(10) -0.006(8) -0.010(9) -0.007(8)
C54 0.039(13) 0.053(13) 0.059(16) 0.007(11) -0.009(11) -0.027(11)
C55 0.051(14) 0.046(13) 0.035(13) 0.009(10) -0.008(11) -0.010(11)
C56 0.052(15) 0.053(14) 0.056(15) 0.007(11) -0.012(12) -0.036(12)
C57 0.045(13) 0.053(13) 0.034(12) -0.002(10) -0.008(10) -0.034(11)
C58 0.032(11) 0.046(12) 0.032(12) 0.002(9) -0.013(9) -0.015(10)
P4 0.028(3) 0.036(3) 0.031(3) -0.005(2) -0.010(2) -0.012(2)
C59 0.026(10) 0.025(10) 0.046(13) -0.013(9) -0.004(9) -0.012(8)
C60 0.047(13) 0.051(13) 0.042(13) -0.001(10) -0.015(11) -0.019(11)
C61 0.10(2) 0.054(15) 0.047(15) -0.012(12) -0.007(14) -0.053(15)
C62 0.054(14) 0.026(11) 0.075(17) 0.004(11) -0.037(13) 0.004(10)
C63 0.038(12) 0.037(12) 0.052(14) 0.001(10) -0.014(11) -0.004(10)
C64 0.028(11) 0.054(13) 0.052(14) -0.014(11) -0.027(11) -0.006(10)
C65 0.039(12) 0.034(11) 0.029(12) 0.004(9) -0.002(9) -0.021(10)
C66 0.040(13) 0.069(15) 0.034(12) 0.029(11) -0.020(10) -0.031(12)
C67 0.031(13) 0.077(17) 0.079(19) 0.047(14) -0.024(13) -0.022(12)
C68 0.065(18) 0.080(19) 0.08(2) 0.052(17) -0.054(17) -0.039(16)
C69 0.060(17) 0.066(17) 0.09(2) 0.022(15) -0.041(16) -0.042(15)
C70 0.051(13) 0.054(13) 0.037(13) 0.004(10) -0.016(11) -0.041(11)
C71 0.024(10) 0.034(11) 0.035(12) -0.016(9) 0.002(9) -0.012(9)
C72 0.034(12) 0.053(13) 0.045(14) -0.017(10) -0.005(10) -0.019(10)
C73 0.047(15) 0.085(19) 0.038(14) -0.010(13) -0.001(12) -0.029(14)
C74 0.039(13) 0.093(19) 0.038(14) -0.026(13) -0.007(11) -0.027(14)
C75 0.060(16) 0.080(17) 0.028(13) -0.010(12) -0.005(12) -0.031(14)
C76 0.045(13) 0.058(14) 0.021(11) -0.006(9) -0.013(10) -0.026(11)
P5 0.038(3) 0.028(3) 0.033(3) 0.008(2) -0.013(2) -0.015(2)
C77 0.028(11) 0.027(10) 0.037(12) 0.001(9) -0.012(9) 0.000(8)
C78 0.053(15) 0.043(13) 0.049(15) 0.005(11) -0.006(12) -0.004(11)
C79 0.048(15) 0.055(15) 0.073(19) 0.030(14) -0.021(13) 0.005(12)
C80 0.062(17) 0.028(12) 0.073(19) -0.023(12) 0.008(14) -0.009(12)
C81 0.067(17) 0.048(15) 0.079(19) -0.005(13) -0.032(15) -0.023(14)
C82 0.050(14) 0.038(12) 0.060(16) -0.005(11) -0.018(12) -0.018(11)
C83 0.019(10) 0.028(10) 0.044(12) 0.013(9) -0.009(9) -0.003(8)
C84 0.067(15) 0.040(12) 0.026(12) 0.007(9) -0.017(11) -0.021(11)
C85 0.084(19) 0.068(16) 0.043(16) 0.037(13) -0.016(13) -0.028(15)
C86 0.10(2) 0.065(16) 0.034(14) 0.022(12) -0.038(14) -0.026(15)
C87 0.081(18) 0.084(18) 0.045(15) -0.004(13) -0.031(14) -0.043(15)
C88 0.062(15) 0.055(14) 0.033(13) 0.018(10) -0.010(11) -0.029(12)
C89 0.052(14) 0.048(12) 0.021(11) 0.000(9) -0.005(10) -0.030(11)
C90 0.073(17) 0.029(12) 0.083(19) 0.000(11) -0.008(14) -0.032(12)
C91 0.12(3) 0.064(17) 0.07(2) 0.020(14) -0.024(18) -0.070(19)
C92 0.068(19) 0.10(2) 0.055(17) 0.016(15) -0.010(14) -0.051(18)
C93 0.077(19) 0.12(2) 0.050(16) 0.010(15) -0.016(14) -0.074(18)
C94 0.044(13) 0.053(13) 0.041(13) -0.005(10) 0.001(11) -0.028(12)
P6 0.017(2) 0.014(2) 0.029(3) -0.0001(18) -0.011(2) -0.0036(18)
C95 0.022(10) 0.012(8) 0.025(10) -0.004(7) -0.008(8) -0.007(7)
C96 0.015(9) 0.034(10) 0.031(11) 0.000(8) -0.011(8) -0.009(8)
C97 0.026(11) 0.049(13) 0.054(14) 0.011(10) -0.022(10) -0.006(10)
C98 0.053(14) 0.035(11) 0.050(15) 0.012(10) -0.035(12) -0.020(10)
C99 0.033(11) 0.036(11) 0.039(13) 0.001(9) -0.011(10) -0.017(9)
C100 0.023(10) 0.021(9) 0.035(11) 0.009(8) -0.012(9) 0.000(8)
C101 0.019(9) 0.020(9) 0.019(10) -0.002(7) 0.001(8) -0.006(7)
C102 0.023(10) 0.013(9) 0.036(11) -0.006(7) -0.014(8) 0.008(7)
C103 0.049(13) 0.019(10) 0.048(13) 0.005(9) -0.019(11) 0.000(9)
C104 0.027(10) 0.011(9) 0.045(12) -0.003(8) -0.014(9) -0.002(8)
C105 0.026(10) 0.040(11) 0.026(11) -0.011(8) -0.006(8) -0.022(9)
C106 0.031(10) 0.015(9) 0.036(11) 0.000(8) -0.016(9) -0.006(8)
C107 0.014(9) 0.016(8) 0.029(10) 0.001(7) -0.004(8) -0.002(7)
C108 0.017(9) 0.025(9) 0.039(12) 0.011(8) -0.018(9) -0.006(8)
C109 0.005(8) 0.039(11) 0.028(11) -0.009(8) 0.006(7) -0.003(8)
C110 0.028(10) 0.030(10) 0.031(11) 0.009(8) -0.010(9) -0.014(9)
C111 0.019(9) 0.019(9) 0.045(12) 0.008(8) -0.015(9) -0.013(8)
C112 0.018(9) 0.015(8) 0.034(11) 0.000(7) -0.016(8) 0.009(7)

loop_
_atom_type_symbol
_atom_type_description
_atom_type_scat_dispersion_real
_atom_type_scat_dispersion_imag
_atom_type_scat_source
C C 0.0033 0.0016 'International Tables Vol C Tables 4.2.6.8 and 6.1.1.4'
H H 0.0000 0.0000 'International Tables Vol C Tables 4.2.6.8 and 6.1.1.4'
O O 0.0106 0.0060 'International Tables Vol C Tables 4.2.6.8 and 6.1.1.4'
P P 0.1023 0.0942 'International Tables Vol C Tables 4.2.6.8 and 6.1.1.4'
Cl Cl 0.1484 0.1585 'International Tables Vol C Tables 4.2.6.8 and 6.1.1.4'
Pt Pt -1.7033 8.3905 'International Tables Vol C Tables 4.2.6.8 and 6.1.1.4'
Au Au -2.0133 8.8022 'International Tables Vol C Tables 4.2.6.8 and 6.1.1.4'

loop_
_geom_angle_atom_site_label_1
_geom_angle_atom_site_label_2
_geom_angle_atom_site_label_3
_geom_angle
C1 Pt1 C4 100.6(7)
C1 Pt1 Au4 81.1(5)
C4 Pt1 Au4 90.7(4)
C1 Pt1 Pt3 138.9(6)
C4 Pt1 Pt3 47.7(4)
Au4 Pt1 Pt3 118.13(3)
C1 Pt1 Pt2 145.2(5)
C4 Pt1 Pt2 107.3(4)
Au4 Pt1 Pt2 118.29(3)
Pt3 Pt1 Pt2 60.19(2)
C1 Pt1 Au3 103.8(6)
C4 Pt1 Au3 143.2(5)
Au4 Pt1 Au3 66.67(2)
Pt3 Pt1 Au3 117.05(3)
Pt2 Pt1 Au3 64.41(2)
C1 Pt1 Au2 83.2(5)
C4 Pt1 Au2 150.6(4)
Au4 Pt1 Au2 118.68(3)
Pt3 Pt1 Au2 112.30(3)
Pt2 Pt1 Au2 62.34(2)
Au3 Pt1 Au2 60.54(2)
C1 Pt1 Au5 144.3(5)
C4 Pt1 Au5 81.3(5)
Au4 Pt1 Au5 63.25(2)
Pt3 Pt1 Au5 66.53(2)
Pt2 Pt1 Au5 62.20(2)
Au3 Pt1 Au5 62.83(2)
Au2 Pt1 Au5 112.54(3)
C1 Pt1 Au1 98.0(5)
C4 Pt1 Au1 89.4(4)
Au4 Pt1 Au1 179.11(3)
Pt3 Pt1 Au1 62.51(2)
Pt2 Pt1 Au1 62.52(2)
Au3 Pt1 Au1 113.70(3)
Au2 Pt1 Au1 61.21(2)
Au5 Pt1 Au1 117.64(3)
C2 Pt2 C3 102.7(7)
C2 Pt2 Pt3 150.1(5)
C3 Pt2 Pt3 47.9(5)
C2 Pt2 Pt1 149.9(5)
C3 Pt2 Pt1 107.1(5)
Pt3 Pt2 Pt1 59.15(2)
C2 Pt2 Au5 116.9(6)
C3 Pt2 Au5 89.6(5)
Pt3 Pt2 Au5 65.18(2)
Pt1 Pt2 Au5 59.65(2)
C2 Pt2 Au2 98.7(5)
C3 Pt2 Au2 142.0(5)
Pt3 Pt2 Au2 109.07(3)
Pt1 Pt2 Au2 59.47(2)
Au5 Pt2 Au2 108.21(3)
C2 Pt2 Au1 129.8(6)
C3 Pt2 Au1 82.9(5)
Pt3 Pt2 Au1 61.17(2)
Pt1 Pt2 Au1 59.70(2)
Au5 Pt2 Au1 112.95(3)
Au2 Pt2 Au1 59.38(2)
C2 Pt2 Au3 93.5(6)
C3 Pt2 Au3 149.5(5)
Pt3 Pt2 Au3 110.51(3)
Pt1 Pt2 Au3 57.94(2)
Au5 Pt2 Au3 59.86(2)
Au2 Pt2 Au3 57.60(2)
Au1 Pt2 Au3 106.39(3)
C4 Pt3 C3 160.9(8)
C4 Pt3 P6 95.9(5)
C3 Pt3 P6 102.7(5)
C4 Pt3 Pt1 51.5(5)
C3 Pt3 Pt1 110.7(5)
P6 Pt3 Pt1 145.98(10)
C4 Pt3 Pt2 111.5(5)
C3 Pt3 Pt2 50.1(5)
P6 Pt3 Pt2 152.49(11)
Pt1 Pt3 Pt2 60.66(2)
C4 Pt3 Au1 90.3(4)
C3 Pt3 Au1 84.5(4)
P6 Pt3 Au1 118.42(11)
Pt1 Pt3 Au1 60.43(2)
Pt2 Pt3 Au1 61.94(2)
C4 Pt3 Au5 77.6(5)
C3 Pt3 Au5 86.7(5)
P6 Pt3 Au5 132.13(11)
Pt1 Pt3 Au5 58.09(2)
Pt2 Pt3 Au5 59.44(2)
Au1 Pt3 Au5 109.08(3)
P1 Au1 Pt1 163.97(11)
P1 Au1 Au2 126.83(11)
Pt1 Au1 Au2 59.07(2)
P1 Au1 Pt3 125.05(11)
Pt1 Au1 Pt3 57.06(2)
Au2 Au1 Pt3 106.12(3)
P1 Au1 Pt2 138.04(11)
Pt1 Au1 Pt2 57.78(2)
Au2 Au1 Pt2 60.00(2)
Pt3 Au1 Pt2 56.89(2)
P2 Au2 Pt1 157.42(11)
P2 Au2 Au3 128.30(12)
Pt1 Au2 Au3 59.22(2)
P2 Au2 Au1 120.26(12)
Pt1 Au2 Au1 59.72(2)
Au3 Au2 Au1 111.29(3)
P2 Au2 Pt2 143.79(11)
Pt1 Au2 Pt2 58.19(2)
Au3 Au2 Pt2 62.45(2)
Au1 Au2 Pt2 60.61(2)
P3 Au3 Pt1 158.74(11)
P3 Au3 Au2 118.39(12)
Pt1 Au3 Au2 60.24(2)
P3 Au3 Au5 131.33(12)
Pt1 Au3 Au5 59.18(2)
Au2 Au3 Au5 109.31(3)
P3 Au3 Pt2 142.42(12)
Pt1 Au3 Pt2 57.65(2)
Au2 Au3 Pt2 59.95(2)
Au5 Au3 Pt2 58.84(2)
P3 Au3 Au4 111.37(12)
Pt1 Au3 Au4 55.05(2)
Au2 Au3 Au4 108.42(3)
Au5 Au3 Au4 58.29(2)
Pt2 Au3 Au4 103.46(3)
P4 Au4 Pt1 160.10(13)
P4 Au4 Au5 135.74(13)
Pt1 Au4 Au5 60.69(2)
P4 Au4 Au3 135.82(13)
Pt1 Au4 Au3 58.28(2)
Au5 Au4 Au3 59.39(2)
P5 Au5 Pt1 174.64(13)
P5 Au5 Au4 129.27(13)
Pt1 Au5 Au4 56.06(2)
P5 Au5 Pt2 117.50(12)
Pt1 Au5 Pt2 58.15(2)
Au4 Au5 Pt2 108.39(3)
P5 Au5 Au3 123.74(13)
Pt1 Au5 Au3 57.99(2)
Au4 Au5 Au3 62.31(2)
Pt2 Au5 Au3 61.30(2)
P5 Au5 Pt3 119.98(13)
Pt1 Au5 Pt3 55.37(2)
Au4 Au5 Pt3 103.01(3)
Pt2 Au5 Pt3 55.38(2)
Au3 Au5 Pt3 104.07(3)
O1 C1 Pt1 176.0(15)
O2 C2 Pt2 175.3(17)
O3 C3 Pt3 145.7(15)
O3 C3 Pt2 131.6(14)
Pt3 C3 Pt2 82.0(7)
O4 C4 Pt3 145.7(13)
O4 C4 Pt1 133.4(12)
Pt3 C4 Pt1 80.9(6)
C17 P1 C11 101.2(8)
C17 P1 C5 106.1(8)
C11 P1 C5 109.3(7)
C17 P1 Au1 115.5(5)
C11 P1 Au1 114.2(6)
C5 P1 Au1 109.9(6)
C10 C5 C6 119.0(17)
C10 C5 P1 123.3(13)
C6 C5 P1 117.5(14)
C5 C6 C7 122.0(19)
C8 C7 C6 118.4(18)
C9 C8 C7 121.5(17)
C8 C9 C10 118.8(18)
C5 C10 C9 120.1(17)
C16 C11 C12 117.6(17)
C16 C11 P1 120.5(14)
C12 C11 P1 121.2(15)
C13 C12 C11 122.2(19)
C12 C13 C14 117.6(18)
C15 C14 C13 121.6(16)
C14 C15 C16 118.7(17)
C11 C16 C15 122.2(17)
C18 C17 C22 116.9(16)
C18 C17 P1 119.2(14)
C22 C17 P1 123.9(12)
C17 C18 C19 120.6(19)
C20 C19 C18 121.1(18)
C21 C20 C19 119.0(18)
C20 C21 C22 120(2)
C21 C22 C17 121.9(17)
C23 P2 C29 106.6(8)
C23 P2 C35 104.5(7)
C29 P2 C35 105.6(7)
C23 P2 Au2 113.2(5)
C29 P2 Au2 109.8(5)
C35 P2 Au2 116.5(5)
C24 C23 C28 118.1(17)
C24 C23 P2 122.5(12)
C28 C23 P2 119.5(14)
C23 C24 C25 120.8(16)
C26 C25 C24 119.4(19)
C27 C26 C25 120.5(18)
C26 C27 C28 121.6(17)
C27 C28 C23 119.6(19)
C34 C29 C30 118.1(16)
C34 C29 P2 119.5(13)
C30 C29 P2 122.3(13)
C31 C30 C29 119.9(16)
C32 C31 C30 122.7(17)
C31 C32 C33 118.5(17)
C34 C33 C32 119.1(17)
C29 C34 C33 121.6(16)
C40 C35 C36 118.1(15)
C40 C35 P2 119.6(12)
C36 C35 P2 122.3(14)
C35 C36 C37 121.0(18)
C38 C37 C36 120.4(16)
C37 C38 C39 120.2(17)
C40 C39 C38 118.9(18)
C35 C40 C39 121.4(15)
C47 P3 C53 104.8(8)
C47 P3 C41 106.9(8)
C53 P3 C41 105.2(8)
C47 P3 Au3 112.3(6)
C53 P3 Au3 114.9(6)
C41 P3 Au3 112.0(5)
C42 C41 C46 118.5(15)
C42 C41 P3 124.2(13)
C46 C41 P3 117.3(12)
C41 C42 C43 121.2(17)
C44 C43 C42 120.1(17)
C45 C44 C43 120.3(17)
C44 C45 C46 119.1(17)
C45 C46 C41 120.7(16)
C48 C47 C52 117.4(16)
C48 C47 P3 124.9(13)
C52 C47 P3 117.7(13)
C49 C48 C47 120.0(17)
C48 C49 C50 121.2(18)
C51 C50 C49 119.2(17)
C52 C51 C50 120.6(18)
C51 C52 C47 121.6(18)
C54 C53 C58 117.4(17)
C54 C53 P3 120.7(14)
C58 C53 P3 121.9(14)
C55 C54 C53 123(2)
C54 C55 C56 120(2)
C57 C56 C55 117(2)
C58 C57 C56 122.8(19)
C57 C58 C53 119.8(18)
C65 P4 C59 105.2(8)
C65 P4 C71 102.8(9)
C59 P4 C71 104.1(8)
C65 P4 Au4 115.3(6)
C59 P4 Au4 111.4(6)
C71 P4 Au4 116.8(6)
C60 C59 C64 119.7(18)
C60 C59 P4 122.6(16)
C64 C59 P4 117.4(13)
C59 C60 C61 118(2)
C62 C61 C60 121(2)
C63 C62 C61 120(2)
C62 C63 C64 120(2)
C63 C64 C59 121.3(17)
C70 C65 C66 118.9(18)
C70 C65 P4 124.1(16)
C66 C65 P4 116.9(14)
C67 C66 C65 119(2)
C68 C67 C66 118(2)
C69 C68 C67 125(2)
C68 C69 C70 116(2)
C65 C70 C69 123(2)
C72 C71 C76 118.9(17)
C72 C71 P4 117.4(14)
C76 C71 P4 123.6(14)
C73 C72 C71 120(2)
C74 C73 C72 120(2)
C73 C74 C75 120(2)
C76 C75 C74 123(2)
C75 C76 C71 118(2)
C83 P5 C89 105.2(8)
C83 P5 C77 104.9(8)
C89 P5 C77 105.8(9)
C83 P5 Au5 116.0(6)
C89 P5 Au5 110.9(7)
C77 P5 Au5 113.3(6)
C78 C77 C82 119.3(19)
C78 C77 P5 121.6(16)
C82 C77 P5 119.1(15)
C77 C78 C79 118(2)
C78 C79 C80 120(2)
C81 C80 C79 119(2)
C80 C81 C82 122(2)
C81 C82 C77 121(2)
C88 C83 C84 116.3(18)
C88 C83 P5 119.1(14)
C84 C83 P5 124.4(14)
C85 C84 C83 124(2)
C84 C85 C86 121.0(19)
C87 C86 C85 116(2)
C86 C87 C88 121(2)
C83 C88 C87 121.1(19)
C94 C89 C90 117(2)
C94 C89 P5 120.4(14)
C90 C89 P5 122.4(18)
C89 C90 C91 117(2)
C92 C91 C90 121(2)
C93 C92 C91 122(3)
C92 C93 C94 117(3)
C89 C94 C93 124(2)
C107 P6 C95 104.4(7)
C107 P6 C101 103.9(7)
C95 P6 C101 103.5(7)
C107 P6 Pt3 113.0(5)
C95 P6 Pt3 114.3(5)
C101 P6 Pt3 116.4(5)
C100 C95 C96 118.2(15)
C100 C95 P6 123.1(13)
C96 C95 P6 118.7(12)
C97 C96 C95 121.4(17)
C96 C97 C98 120(2)
C99 C98 C97 120.5(18)
C98 C99 C100 119.3(18)
C95 C100 C99 121.1(17)
C102 C101 C106 121.4(15)
C102 C101 P6 122.2(13)
C106 C101 P6 116.3(12)
C101 C102 C103 118.4(16)
C104 C103 C102 120.2(16)
C105 C104 C103 120.1(15)
C104 C105 C106 121.4(16)
C105 C106 C101 118.3(15)
C108 C107 C112 118.4(15)
C108 C107 P6 121.3(12)
C112 C107 P6 120.2(12)
C109 C108 C107 120.6(15)
C108 C109 C110 121.0(16)
C109 C110 C111 120.4(16)
C110 C111 C112 120.7(15)
C111 C112 C107 118.7(15)

loop_
_geom_bond_atom_site_label_1
_geom_bond_atom_site_label_2
_geom_bond_distance
Pt1 C1 1.872(17)
Pt1 C4 2.137(17)
Pt1 Au4 2.6473(9)
Pt1 Pt3 2.6971(8)
Pt1 Pt2 2.7387(8)
Pt1 Au3 2.7474(9)
Pt1 Au2 2.7761(9)
Pt1 Au5 2.7824(9)
Pt1 Au1 2.7950(9)
Pt2 C2 1.85(2)
Pt2 C3 2.111(19)
Pt2 Pt3 2.7260(9)
Pt2 Au5 2.8523(9)
Pt2 Au2 2.8544(9)
Pt2 Au1 2.8718(9)
Pt2 Au3 2.9237(9)
Pt3 C4 2.019(17)
Pt3 C3 2.044(19)
Pt3 P6 2.265(4)
Pt3 Au1 2.8510(9)
Pt3 Au5 3.0065(9)
Au1 P1 2.293(5)
Au1 Au2 2.8364(9)
Au2 P2 2.287(4)
Au2 Au3 2.7844(9)
Au3 P3 2.298(5)
Au3 Au5 2.8826(9)
Au3 Au4 2.9658(9)
Au4 P4 2.272(5)
Au4 Au5 2.8494(9)
Au5 P5 2.301(5)
C1 O1 1.157(19)
C2 O2 1.15(2)
C3 O3 1.18(2)
C4 O4 1.168(19)
P1 C17 1.815(17)
P1 C11 1.835(18)
P1 C5 1.851(16)
C5 C10 1.35(2)
C5 C6 1.37(2)
C6 C7 1.38(2)
C7 C8 1.36(3)
C8 C9 1.35(3)
C9 C10 1.43(2)
C11 C16 1.34(2)
C11 C12 1.40(3)
C12 C13 1.38(3)
C13 C14 1.39(3)
C14 C15 1.36(2)
C15 C16 1.40(2)
C17 C18 1.38(2)
C17 C22 1.41(2)
C18 C19 1.39(3)
C19 C20 1.38(3)
C20 C21 1.36(3)
C21 C22 1.37(2)
P2 C23 1.803(18)
P2 C29 1.808(17)
P2 C35 1.817(16)
C23 C24 1.39(2)
C23 C28 1.42(2)
C24 C25 1.41(3)
C25 C26 1.39(3)
C26 C27 1.35(3)
C27 C28 1.39(3)
C29 C34 1.38(2)
C29 C30 1.40(2)
C30 C31 1.38(2)
C31 C32 1.35(2)
C32 C33 1.41(2)
C33 C34 1.40(2)
C35 C40 1.38(2)
C35 C36 1.39(2)
C36 C37 1.39(2)
C37 C38 1.34(3)
C38 C39 1.41(3)
C39 C40 1.39(2)
P3 C47 1.813(17)
P3 C53 1.812(18)
P3 C41 1.855(16)
C41 C42 1.36(2)
C41 C46 1.41(2)
C42 C43 1.39(2)
C43 C44 1.38(3)
C44 C45 1.38(3)
C45 C46 1.39(2)
C47 C48 1.41(2)
C47 C52 1.43(2)
C48 C49 1.38(3)
C49 C50 1.41(3)
C50 C51 1.38(3)
C51 C52 1.36(2)
C53 C54 1.38(3)
C53 C58 1.41(3)
C54 C55 1.36(3)
C55 C56 1.41(3)
C56 C57 1.39(3)
C57 C58 1.36(3)
P4 C65 1.79(2)
P4 C59 1.828(18)
P4 C71 1.834(18)
C59 C60 1.37(3)
C59 C64 1.40(3)
C60 C61 1.43(3)
C61 C62 1.40(3)
C62 C63 1.35(3)
C63 C64 1.39(3)
C65 C70 1.38(3)
C65 C66 1.44(3)
C66 C67 1.43(3)
C67 C68 1.41(3)
C68 C69 1.35(4)
C69 C70 1.42(3)
C71 C72 1.39(3)
C71 C76 1.40(3)
C72 C73 1.39(3)
C73 C74 1.33(3)
C74 C75 1.37(3)
C75 C76 1.34(3)
P5 C83 1.79(2)
P5 C89 1.81(2)
P5 C77 1.836(18)
C77 C78 1.37(3)
C77 C82 1.39(3)
C78 C79 1.40(3)
C79 C80 1.40(3)
C80 C81 1.33(3)
C81 C82 1.32(3)
C83 C88 1.39(3)
C83 C84 1.39(2)
C84 C85 1.34(3)
C85 C86 1.42(3)
C86 C87 1.40(3)
C87 C88 1.40(3)
C89 C94 1.39(3)
C89 C90 1.41(3)
C90 C91 1.43(3)
C91 C92 1.36(4)
C92 C93 1.34(3)
C93 C94 1.40(3)
P6 C107 1.833(16)
P6 C95 1.832(16)
P6 C101 1.837(16)
C95 C100 1.37(2)
C95 C96 1.40(2)
C96 C97 1.37(2)
C97 C98 1.38(3)
C98 C99 1.37(3)
C99 C100 1.40(2)
C101 C102 1.37(2)
C101 C106 1.40(2)
C102 C103 1.43(2)
C103 C104 1.37(2)
C104 C105 1.36(2)
C105 C106 1.39(2)
C107 C108 1.40(2)
C107 C112 1.43(2)
C108 C109 1.37(2)
C109 C110 1.37(2)
C110 C111 1.38(2)
C111 C112 1.40(2)
C1S O1S 1.43(2)
C2S O2S 1.46(3)
C3S O3S 1.49(3)
